data_8105052
loop_
_publ_author_name
'Lo, Kong Mun'
'Lee, See Mun'
'Tiekink, Edward R.T.'

_publ_section_title
;
 Crystal structure of
 dichlorido-bis(4-methylphenyl-\kC)-bis(triphenylarsine oxide-\kO)tin(IV),
 C50H44As2Cl2O2Sn
;
_journal_issue 1
_journal_name_full 'Zeitschrift f\"ur Kristallographie - New Crystal Structures'
_journal_page_first 183
_journal_page_last 185
_journal_paper_doi 10.1515/ncrs-2019-0564
_journal_volume 235
_journal_year 2019
_chemical_formula_moiety 'C50 H44 As2 Cl2 O2 Sn'
_chemical_formula_sum 'C50 H44 As2 Cl2 O2 Sn'
_chemical_formula_weight 1016.28
_space_group_crystal_system monoclinic
_space_group_IT_number 14
_space_group_name_Hall '-P 2yn'
_space_group_name_H-M_alt 'P 1 21/n 1'
_atom_sites_solution_hydrogens geom
_atom_sites_solution_primary direct
_atom_sites_solution_secondary difmap
_audit_creation_method SHELXL-2018/3
_cell_angle_alpha 90
_cell_angle_beta 91.5073(6)
_cell_angle_gamma 90
_cell_formula_units_Z 2
_cell_length_a 10.84633(6)
_cell_length_b 14.61376(9)
_cell_length_c 13.53951(8)
_cell_measurement_reflns_used 28755
_cell_measurement_temperature 100(2)
_cell_measurement_theta_max 76.2100
_cell_measurement_theta_min 4.4300
_cell_volume 2145.35(2)
_computing_cell_refinement 'CrysAlisPro [1]'
_computing_data_collection 'CrysAlisPro [1]'
_computing_data_reduction 'CrysAlisPro [1]'
_computing_molecular_graphics 'ORTEP-3 for Windows [4]'
_computing_publication_material 'SHELXL-2018/3 [3]'
_computing_structure_refinement 'SHELXL-2018/3 [3]'
_computing_structure_solution 'SHELXT 2014/5 [2]'
_diffrn_ambient_temperature 100(2)
_diffrn_detector_area_resol_mean 5.2558
_diffrn_measured_fraction_theta_full 1.000
_diffrn_measured_fraction_theta_max 1.000
_diffrn_measurement_device_type 'XtaLAB Synergy, Dualflex, AtlasS2'
_diffrn_measurement_method '\w scans'
_diffrn_radiation_type CuK\a
_diffrn_radiation_wavelength 1.54184
_diffrn_reflns_av_R_equivalents 0.0455
_diffrn_reflns_av_unetI/netI 0.0183
_diffrn_reflns_Laue_measured_fraction_full 1.000
_diffrn_reflns_Laue_measured_fraction_max 1.000
_diffrn_reflns_limit_h_max 12
_diffrn_reflns_limit_h_min -13
_diffrn_reflns_limit_k_max 17
_diffrn_reflns_limit_k_min -18
_diffrn_reflns_limit_l_max 16
_diffrn_reflns_limit_l_min -16
_diffrn_reflns_number 53250
_diffrn_reflns_point_group_measured_fraction_full 1.000
_diffrn_reflns_point_group_measured_fraction_max 1.000
_diffrn_reflns_theta_full 67.684
_diffrn_reflns_theta_max 75.301
_diffrn_reflns_theta_min 4.453
_diffrn_source 'micro-focus sealed X-ray tube'
_exptl_absorpt_coefficient_mu 7.905
_exptl_absorpt_correction_T_max 1.000
_exptl_absorpt_correction_T_min 0.837
_exptl_absorpt_correction_type gaussian
_exptl_absorpt_process_details 'CrysAlisPro [1]'
_exptl_crystal_colour colourless
_exptl_crystal_density_diffrn 1.573
_exptl_crystal_description prism
_exptl_crystal_F_000 1020
_exptl_crystal_size_max 0.115
_exptl_crystal_size_mid 0.083
_exptl_crystal_size_min 0.053
_refine_diff_density_max 0.526
_refine_diff_density_min -1.176
_refine_diff_density_rms 0.076
_refine_ls_extinction_coef .
_refine_ls_extinction_method none
_refine_ls_goodness_of_fit_ref 1.034
_refine_ls_hydrogen_treatment constr
_refine_ls_matrix_type full
_refine_ls_number_parameters 260
_refine_ls_number_reflns 4435
_refine_ls_number_restraints 0
_refine_ls_restrained_S_all 1.034
_refine_ls_R_factor_all 0.0250
_refine_ls_R_factor_gt 0.0237
_refine_ls_shift/su_max 0.001
_refine_ls_shift/su_mean 0.000
_refine_ls_structure_factor_coef Fsqd
_refine_ls_weighting_details 'w=1/[\s^2^(Fo^2^)+(0.0408P)^2^+1.4255P] where P=(Fo^2^+2Fc^2^)/3'
_refine_ls_weighting_scheme calc
_refine_ls_wR_factor_gt 0.0633
_refine_ls_wR_factor_ref 0.0642
_reflns_Friedel_coverage 0.000
_reflns_Friedel_fraction_full .
_reflns_Friedel_fraction_max .
_reflns_number_gt 4242
_reflns_number_total 4435
_reflns_threshold_expression 'I > 2\s(I)'
_cod_data_source_file suppl_ncrs-2019-0564_suppl.cif
_cod_data_source_block shelx
_cod_original_sg_symbol_H-M 'P 21/n'
_cod_database_code 8105052
_shelx_shelxl_version_number 2018/3
_shelx_space_group_comment
;
The symmetry employed for this shelxl refinement is uniquely defined
by the following loop, which should always be used as a source of
symmetry information in preference to the above space-group names.
They are only intended as comments.
;
_shelx_estimated_absorpt_t_min 0.059
_shelx_estimated_absorpt_t_max 0.679

loop_
_space_group_symop_operation_xyz
'x, y, z'
'-x+1/2, y+1/2, -z+1/2'
'-x, -y, -z'
'x-1/2, -y-1/2, z-1/2'

loop_
_atom_site_label
_atom_site_type_symbol
_atom_site_fract_x
_atom_site_fract_y
_atom_site_fract_z
_atom_site_U_iso_or_equiv
_atom_site_adp_type
_atom_site_occupancy
_atom_site_site_symmetry_order
_atom_site_calc_flag
_atom_site_refinement_flags_posn
_atom_site_refinement_flags_adp
_atom_site_refinement_flags_occupancy
_atom_site_disorder_assembly
_atom_site_disorder_group
Sn Sn 0.500000 0.500000 0.500000 0.01384(6) Uani 1 2 d S . P . .
As1 As 0.66729(2) 0.43682(2) 0.27777(2) 0.01415(7) Uani 1 1 d . . . . .
Cl1 Cl 0.67033(4) 0.46520(3) 0.62790(4) 0.02160(11) Uani 1 1 d . . . . .
O1 O 0.63487(13) 0.48457(10) 0.38594(11) 0.0183(3) Uani 1 1 d . . . . .
C1 C 0.54081(18) 0.64306(13) 0.50834(14) 0.0164(4) Uani 1 1 d . . . . .
C2 C 0.66148(18) 0.67527(14) 0.51559(15) 0.0190(4) Uani 1 1 d . . . . .
H2 H 0.727851 0.634344 0.504885 0.023 Uiso 1 1 calc R U . . .
C3 C 0.6866(2) 0.76639(15) 0.53827(15) 0.0221(4) Uani 1 1 d . . . . .
H3 H 0.769732 0.786761 0.542520 0.027 Uiso 1 1 calc R U . . .
C4 C 0.5912(2) 0.82832(14) 0.55485(15) 0.0226(4) Uani 1 1 d . . . . .
C5 C 0.4703(2) 0.79716(14) 0.54207(16) 0.0223(4) Uani 1 1 d . . . . .
H5 H 0.403890 0.838788 0.549282 0.027 Uiso 1 1 calc R U . . .
C6 C 0.44535(19) 0.70638(14) 0.51899(15) 0.0195(4) Uani 1 1 d . . . . .
H6 H 0.362189 0.686955 0.510298 0.023 Uiso 1 1 calc R U . . .
C7 C 0.6166(3) 0.92526(15) 0.58733(19) 0.0315(5) Uani 1 1 d . . . . .
H7A H 0.698620 0.928630 0.619322 0.047 Uiso 1 1 calc R U . . .
H7B H 0.554282 0.944433 0.634144 0.047 Uiso 1 1 calc R U . . .
H7C H 0.613581 0.965773 0.529634 0.047 Uiso 1 1 calc R U . . .
C8 C 0.84044(17) 0.41162(13) 0.28661(14) 0.0157(4) Uani 1 1 d . . . . .
C9 C 0.90786(18) 0.38482(14) 0.20524(15) 0.0191(4) Uani 1 1 d . . . . .
H9 H 0.867494 0.374931 0.143036 0.023 Uiso 1 1 calc R U . . .
C10 C 1.03469(19) 0.37267(15) 0.21592(16) 0.0216(4) Uani 1 1 d . . . . .
H10 H 1.081284 0.353547 0.161177 0.026 Uiso 1 1 calc R U . . .
C11 C 1.09292(18) 0.38855(14) 0.30668(17) 0.0220(4) Uani 1 1 d . . . . .
H11 H 1.179828 0.381632 0.313395 0.026 Uiso 1 1 calc R U . . .
C12 C 1.02569(19) 0.41440(14) 0.38773(16) 0.0216(4) Uani 1 1 d . . . . .
H12 H 1.066592 0.424613 0.449651 0.026 Uiso 1 1 calc R U . . .
C13 C 0.89875(18) 0.42541(13) 0.37871(15) 0.0179(4) Uani 1 1 d . . . . .
H13 H 0.852158 0.442090 0.434363 0.022 Uiso 1 1 calc R U . . .
C14 C 0.57945(18) 0.32766(14) 0.24017(14) 0.0171(4) Uani 1 1 d . . . . .
C15 C 0.45057(18) 0.32831(14) 0.23835(15) 0.0190(4) Uani 1 1 d . . . . .
H15 H 0.406728 0.381678 0.256731 0.023 Uiso 1 1 calc R U . . .
C16 C 0.38777(19) 0.24981(16) 0.20929(15) 0.0226(4) Uani 1 1 d . . . . .
H16 H 0.300183 0.248953 0.209012 0.027 Uiso 1 1 calc R U . . .
C17 C 0.4519(2) 0.17227(15) 0.18053(15) 0.0236(4) Uani 1 1 d . . . . .
H17 H 0.408065 0.119149 0.159582 0.028 Uiso 1 1 calc R U . . .
C18 C 0.5798(2) 0.17235(15) 0.18236(16) 0.0242(4) Uani 1 1 d . . . . .
H18 H 0.623405 0.119221 0.162841 0.029 Uiso 1 1 calc R U . . .
C19 C 0.64437(19) 0.24993(14) 0.21268(16) 0.0212(4) Uani 1 1 d . . . . .
H19 H 0.731983 0.249962 0.214649 0.025 Uiso 1 1 calc R U . . .
C20 C 0.63327(18) 0.52586(15) 0.17751(15) 0.0184(4) Uani 1 1 d . . . . .
C21 C 0.5851(2) 0.60954(15) 0.20567(17) 0.0249(4) Uani 1 1 d . . . . .
H21 H 0.570051 0.621967 0.273153 0.030 Uiso 1 1 calc R U . . .
C22 C 0.5593(2) 0.67492(16) 0.13349(18) 0.0311(5) Uani 1 1 d . . . . .
H22 H 0.525401 0.732221 0.151720 0.037 Uiso 1 1 calc R U . . .
C23 C 0.5826(2) 0.65733(17) 0.03550(18) 0.0311(5) Uani 1 1 d . . . . .
H23 H 0.565915 0.702814 -0.013171 0.037 Uiso 1 1 calc R U . . .
C24 C 0.6303(2) 0.57329(19) 0.00812(18) 0.0341(5) Uani 1 1 d . . . . .
H24 H 0.646414 0.561273 -0.059279 0.041 Uiso 1 1 calc R U . . .
C25 C 0.6545(2) 0.50675(16) 0.07909(18) 0.0276(5) Uani 1 1 d . . . . .
H25 H 0.685449 0.448613 0.060436 0.033 Uiso 1 1 calc R U . . .

loop_
_atom_site_aniso_label
_atom_site_aniso_U_11
_atom_site_aniso_U_22
_atom_site_aniso_U_33
_atom_site_aniso_U_23
_atom_site_aniso_U_13
_atom_site_aniso_U_12
Sn 0.01242(10) 0.01336(10) 0.01567(10) -0.00132(6) -0.00098(6) 0.00109(6)
As1 0.01344(11) 0.01300(11) 0.01599(11) -0.00107(7) -0.00030(8) 0.00028(7)
Cl1 0.0191(2) 0.0196(2) 0.0256(2) -0.00011(18) -0.00757(17) 0.00121(17)
O1 0.0171(7) 0.0205(7) 0.0176(7) -0.0044(6) 0.0060(5) -0.0005(5)
C1 0.0207(9) 0.0141(9) 0.0144(8) 0.0006(7) 0.0005(7) 0.0013(7)
C2 0.0183(9) 0.0202(10) 0.0184(9) 0.0004(8) -0.0001(7) 0.0008(7)
C3 0.0230(10) 0.0228(10) 0.0206(10) 0.0027(8) 0.0005(8) -0.0063(8)
C4 0.0345(11) 0.0174(10) 0.0159(9) 0.0021(8) 0.0029(8) -0.0033(8)
C5 0.0280(10) 0.0171(10) 0.0219(10) 0.0019(8) 0.0033(8) 0.0050(8)
C6 0.0193(9) 0.0182(10) 0.0210(10) 0.0019(8) 0.0008(7) 0.0022(8)
C7 0.0471(14) 0.0174(10) 0.0302(12) -0.0006(9) 0.0063(10) -0.0065(10)
C8 0.0157(8) 0.0120(8) 0.0192(9) 0.0009(7) -0.0017(7) -0.0012(7)
C9 0.0178(9) 0.0211(10) 0.0184(9) 0.0012(8) 0.0016(7) 0.0009(7)
C10 0.0194(9) 0.0223(10) 0.0233(10) 0.0018(8) 0.0042(8) -0.0004(8)
C11 0.0155(9) 0.0174(10) 0.0329(11) -0.0008(8) -0.0016(8) -0.0005(7)
C12 0.0195(9) 0.0182(9) 0.0266(10) -0.0054(8) -0.0074(8) 0.0002(8)
C13 0.0189(9) 0.0147(9) 0.0200(9) -0.0029(7) -0.0019(7) 0.0016(7)
C14 0.0178(9) 0.0165(9) 0.0169(9) 0.0007(7) -0.0005(7) -0.0030(7)
C15 0.0184(9) 0.0214(10) 0.0171(9) 0.0002(8) -0.0012(7) -0.0004(8)
C16 0.0191(9) 0.0290(11) 0.0195(10) 0.0000(8) -0.0001(7) -0.0049(8)
C17 0.0301(11) 0.0198(10) 0.0209(10) -0.0008(8) -0.0014(8) -0.0089(8)
C18 0.0290(11) 0.0165(10) 0.0270(11) -0.0026(8) 0.0018(8) -0.0018(8)
C19 0.0184(9) 0.0202(10) 0.0249(10) -0.0010(8) 0.0026(8) 0.0003(8)
C20 0.0158(9) 0.0178(9) 0.0214(10) 0.0010(8) -0.0018(7) 0.0000(8)
C21 0.0316(11) 0.0178(10) 0.0254(10) -0.0012(8) 0.0005(8) 0.0013(8)
C22 0.0410(13) 0.0189(11) 0.0333(12) 0.0016(9) -0.0017(10) 0.0057(9)
C23 0.0362(12) 0.0278(12) 0.0292(11) 0.0106(10) -0.0012(9) 0.0060(10)
C24 0.0404(13) 0.0407(14) 0.0213(11) 0.0043(10) 0.0021(9) 0.0133(11)
C25 0.0328(13) 0.0268(12) 0.0230(11) -0.0001(8) -0.0003(10) 0.0114(9)

loop_
_atom_type_symbol
_atom_type_description
_atom_type_scat_dispersion_real
_atom_type_scat_dispersion_imag
_atom_type_scat_source
C C 0.0181 0.0091 'International Tables Vol C Tables 4.2.6.8 and 6.1.1.4'
H H 0.0000 0.0000 'International Tables Vol C Tables 4.2.6.8 and 6.1.1.4'
As As -0.9300 1.0051 'International Tables Vol C Tables 4.2.6.8 and 6.1.1.4'
Cl Cl 0.3639 0.7018 'International Tables Vol C Tables 4.2.6.8 and 6.1.1.4'
O O 0.0492 0.0322 'International Tables Vol C Tables 4.2.6.8 and 6.1.1.4'
Sn Sn 0.0259 5.4591 'International Tables Vol C Tables 4.2.6.8 and 6.1.1.4'

loop_
_geom_angle_atom_site_label_1
_geom_angle_atom_site_label_2
_geom_angle_atom_site_label_3
_geom_angle
_geom_angle_site_symmetry_1
_geom_angle_site_symmetry_3
C1 Sn C1 180.0 3_666 .
C1 Sn O1 90.19(6) 3_666 .
C1 Sn O1 89.81(6) . .
C1 Sn O1 89.81(6) 3_666 3_666
C1 Sn O1 90.19(6) . 3_666
O1 Sn O1 180.0 . 3_666
C1 Sn Cl1 90.80(5) 3_666 3_666
C1 Sn Cl1 89.20(5) . 3_666
O1 Sn Cl1 91.57(4) . 3_666
O1 Sn Cl1 88.43(4) 3_666 3_666
C1 Sn Cl1 89.20(5) 3_666 .
C1 Sn Cl1 90.80(5) . .
O1 Sn Cl1 88.43(4) . .
O1 Sn Cl1 91.57(4) 3_666 .
Cl1 Sn Cl1 180.00(2) 3_666 .
O1 As1 C20 107.33(8) . .
O1 As1 C8 104.75(8) . .
C20 As1 C8 110.27(8) . .
O1 As1 C14 117.76(8) . .
C20 As1 C14 107.00(8) . .
C8 As1 C14 109.63(8) . .
As1 O1 Sn 146.22(8) . .
C2 C1 C6 117.79(18) . .
C2 C1 Sn 121.81(15) . .
C6 C1 Sn 119.95(15) . .
C3 C2 C1 121.15(19) . .
C3 C2 H2 119.4 . .
C1 C2 H2 119.4 . .
C2 C3 C4 120.91(19) . .
C2 C3 H3 119.5 . .
C4 C3 H3 119.5 . .
C3 C4 C5 117.79(19) . .
C3 C4 C7 121.7(2) . .
C5 C4 C7 120.5(2) . .
C6 C5 C4 121.2(2) . .
C6 C5 H5 119.4 . .
C4 C5 H5 119.4 . .
C5 C6 C1 120.99(19) . .
C5 C6 H6 119.5 . .
C1 C6 H6 119.5 . .
C4 C7 H7A 109.5 . .
C4 C7 H7B 109.5 . .
H7A C7 H7B 109.5 . .
C4 C7 H7C 109.5 . .
H7A C7 H7C 109.5 . .
H7B C7 H7C 109.5 . .
C9 C8 C13 120.73(18) . .
C9 C8 As1 122.59(14) . .
C13 C8 As1 116.62(15) . .
C8 C9 C10 119.44(18) . .
C8 C9 H9 120.3 . .
C10 C9 H9 120.3 . .
C11 C10 C9 119.80(19) . .
C11 C10 H10 120.1 . .
C9 C10 H10 120.1 . .
C10 C11 C12 120.70(19) . .
C10 C11 H11 119.7 . .
C12 C11 H11 119.7 . .
C11 C12 C13 120.22(19) . .
C11 C12 H12 119.9 . .
C13 C12 H12 119.9 . .
C12 C13 C8 119.08(19) . .
C12 C13 H13 120.5 . .
C8 C13 H13 120.5 . .
C19 C14 C15 120.90(18) . .
C19 C14 As1 119.86(15) . .
C15 C14 As1 119.22(15) . .
C16 C15 C14 118.90(19) . .
C16 C15 H15 120.6 . .
C14 C15 H15 120.6 . .
C15 C16 C17 120.54(19) . .
C15 C16 H16 119.7 . .
C17 C16 H16 119.7 . .
C18 C17 C16 120.14(19) . .
C18 C17 H17 119.9 . .
C16 C17 H17 119.9 . .
C19 C18 C17 120.1(2) . .
C19 C18 H18 119.9 . .
C17 C18 H18 119.9 . .
C18 C19 C14 119.38(19) . .
C18 C19 H19 120.3 . .
C14 C19 H19 120.3 . .
C21 C20 C25 121.0(2) . .
C21 C20 As1 118.20(16) . .
C25 C20 As1 120.80(16) . .
C20 C21 C22 118.9(2) . .
C20 C21 H21 120.6 . .
C22 C21 H21 120.6 . .
C23 C22 C21 120.6(2) . .
C23 C22 H22 119.7 . .
C21 C22 H22 119.7 . .
C22 C23 C24 120.0(2) . .
C22 C23 H23 120.0 . .
C24 C23 H23 120.0 . .
C25 C24 C23 120.0(2) . .
C25 C24 H24 120.0 . .
C23 C24 H24 120.0 . .
C24 C25 C20 119.4(2) . .
C24 C25 H25 120.3 . .
C20 C25 H25 120.3 . .

loop_
_geom_bond_atom_site_label_1
_geom_bond_atom_site_label_2
_geom_bond_distance
_geom_bond_site_symmetry_2
Sn C1 2.139(2) 3_666
Sn C1 2.139(2) .
Sn O1 2.1667(14) .
Sn O1 2.1667(14) 3_666
Sn Cl1 2.5500(4) 3_666
Sn Cl1 2.5500(4) .
As1 O1 1.6681(14) .
As1 C20 1.909(2) .
As1 C8 1.9145(19) .
As1 C14 1.9199(19) .
C1 C2 1.392(3) .
C1 C6 1.399(3) .
C2 C3 1.392(3) .
C2 H2 0.9500 .
C3 C4 1.397(3) .
C3 H3 0.9500 .
C4 C5 1.394(3) .
C4 C7 1.507(3) .
C5 C6 1.388(3) .
C5 H5 0.9500 .
C6 H6 0.9500 .
C7 H7A 0.9800 .
C7 H7B 0.9800 .
C7 H7C 0.9800 .
C8 C9 1.394(3) .
C8 C13 1.398(3) .
C9 C10 1.391(3) .
C9 H9 0.9500 .
C10 C11 1.386(3) .
C10 H10 0.9500 .
C11 C12 1.386(3) .
C11 H11 0.9500 .
C12 C13 1.388(3) .
C12 H12 0.9500 .
C13 H13 0.9500 .
C14 C19 1.392(3) .
C14 C15 1.397(3) .
C15 C16 1.386(3) .
C15 H15 0.9500 .
C16 C17 1.391(3) .
C16 H16 0.9500 .
C17 C18 1.387(3) .
C17 H17 0.9500 .
C18 C19 1.389(3) .
C18 H18 0.9500 .
C19 H19 0.9500 .
C20 C21 1.387(3) .
C20 C25 1.387(3) .
C21 C22 1.390(3) .
C21 H21 0.9500 .
C22 C23 1.381(4) .
C22 H22 0.9500 .
C23 C24 1.387(4) .
C23 H23 0.9500 .
C24 C25 1.387(3) .
C24 H24 0.9500 .
C25 H25 0.9500 .

loop_
_geom_torsion_atom_site_label_1
_geom_torsion_atom_site_label_2
_geom_torsion_atom_site_label_3
_geom_torsion_atom_site_label_4
_geom_torsion
_geom_torsion_site_symmetry_1
_geom_torsion_site_symmetry_2
_geom_torsion_site_symmetry_3
_geom_torsion_site_symmetry_4
C20 As1 O1 Sn 97.22(16) . . . .
C8 As1 O1 Sn -145.56(15) . . . .
C14 As1 O1 Sn -23.47(19) . . . .
C6 C1 C2 C3 3.6(3) . . . .
Sn C1 C2 C3 -168.61(15) . . . .
C1 C2 C3 C4 0.3(3) . . . .
C2 C3 C4 C5 -3.8(3) . . . .
C2 C3 C4 C7 175.1(2) . . . .
C3 C4 C5 C6 3.5(3) . . . .
C7 C4 C5 C6 -175.4(2) . . . .
C4 C5 C6 C1 0.4(3) . . . .
C2 C1 C6 C5 -3.9(3) . . . .
Sn C1 C6 C5 168.45(15) . . . .
C13 C8 C9 C10 -0.7(3) . . . .
As1 C8 C9 C10 176.38(16) . . . .
C8 C9 C10 C11 -0.9(3) . . . .
C9 C10 C11 C12 1.5(3) . . . .
C10 C11 C12 C13 -0.5(3) . . . .
C11 C12 C13 C8 -1.1(3) . . . .
C9 C8 C13 C12 1.7(3) . . . .
As1 C8 C13 C12 -175.54(16) . . . .
C19 C14 C15 C16 0.5(3) . . . .
As1 C14 C15 C16 178.76(15) . . . .
C14 C15 C16 C17 -1.3(3) . . . .
C15 C16 C17 C18 1.1(3) . . . .
C16 C17 C18 C19 -0.2(3) . . . .
C17 C18 C19 C14 -0.6(3) . . . .
C15 C14 C19 C18 0.5(3) . . . .
As1 C14 C19 C18 -177.80(16) . . . .
C25 C20 C21 C22 -0.6(3) . . . .
As1 C20 C21 C22 -179.70(18) . . . .
C20 C21 C22 C23 -0.8(4) . . . .
C21 C22 C23 C24 1.0(4) . . . .
C22 C23 C24 C25 0.1(4) . . . .
C23 C24 C25 C20 -1.4(4) . . . .
C21 C20 C25 C24 1.7(4) . . . .
As1 C20 C25 C24 -179.2(2) . . . .
